data_7023601
loop_
_publ_author_name
'Majhi, Paresh Kumar'
'Sauerbrey, Susanne'
'Leiendecker, Alexander'
'Schnakenburg, Gregor'
'Arduengo, 3rd, Anthony J'
'Streubel, Rainer'

_publ_section_title
;
 Synthesis and first complexes of C(4/5) P-bifunctional
 imidazole-2-thiones.
;
_journal_issue 36
_journal_name_full 'Dalton transactions (Cambridge, England : 2003)'
_journal_page_first 13126
_journal_page_last 13136
_journal_paper_doi 10.1039/c3dt51557e
_journal_volume 42
_journal_year 2013
_chemical_formula_moiety 'C34 H37 Cl3 N2 O3 P2 S Ti, 3(C H2 Cl2)'
_chemical_formula_sum 'C37 H43 Cl9 N2 O3 P2 S Ti'
_chemical_formula_weight 1024.68
_chemical_name_systematic
;
?
;
_space_group_IT_number 14
_symmetry_cell_setting monoclinic
_symmetry_space_group_name_Hall '-P 2ybc'
_symmetry_space_group_name_H-M 'P 1 21/c 1'
_atom_sites_solution_hydrogens geom
_atom_sites_solution_primary direct
_atom_sites_solution_secondary difmap
_audit_creation_method SHELXL-97
_cell_angle_alpha 90.00
_cell_angle_beta 116.5660(10)
_cell_angle_gamma 90.00
_cell_formula_units_Z 4
_cell_length_a 11.1582(2)
_cell_length_b 26.3418(5)
_cell_length_c 17.2063(3)
_cell_measurement_reflns_used 7966
_cell_measurement_temperature 100(2)
_cell_measurement_theta_max 27.55
_cell_measurement_theta_min 2.56
_cell_volume 4523.44(15)
_computing_cell_refinement 'HKL Scalepack (Otwinowski & Minor 1997)'
_computing_data_collection 'HKL Denzo and Scalepack (Otwinowski & Minor 1997)'
_computing_data_reduction 'HKL Denzo and Scalepack (Otwinowski & Minor 1997)'
_computing_molecular_graphics 'DIAMOND (Brandenburg, 1999)'
_computing_publication_material 'SHELXL97 (Sheldrick, 1997)'
_computing_structure_refinement 'SHELXL-97 (Sheldrick, 1997)'
_computing_structure_solution 'SHELXS-97 (Sheldrick, 1990)'
_diffrn_ambient_temperature 100(2)
_diffrn_detector_area_resol_mean 9
_diffrn_measured_fraction_theta_full 0.998
_diffrn_measured_fraction_theta_max 0.998
_diffrn_measurement_device '95mm CCD camera on \k-goniostat'
_diffrn_measurement_device_type 'Nonius KappaCCD'
_diffrn_measurement_method 'CCD rotation images, thick slices'
_diffrn_radiation_monochromator 'horizonally mounted graphite crystal'
_diffrn_radiation_type MoK\a
_diffrn_radiation_wavelength 0.71073
_diffrn_reflns_av_R_equivalents 0.0571
_diffrn_reflns_av_sigmaI/netI 0.0520
_diffrn_reflns_limit_h_max 14
_diffrn_reflns_limit_h_min -14
_diffrn_reflns_limit_k_max 34
_diffrn_reflns_limit_k_min -34
_diffrn_reflns_limit_l_max 22
_diffrn_reflns_limit_l_min -22
_diffrn_reflns_number 58084
_diffrn_reflns_theta_full 28.00
_diffrn_reflns_theta_max 28.00
_diffrn_reflns_theta_min 2.65
_exptl_absorpt_coefficient_mu 0.876
_exptl_absorpt_correction_T_max 0.9827
_exptl_absorpt_correction_T_min 0.9253
_exptl_absorpt_correction_type multi-scan
_exptl_absorpt_process_details
;
R.H. Blessing, Acta Cryst. (1995), A51, 33-38
;
_exptl_crystal_colour yellow
_exptl_crystal_density_diffrn 1.505
_exptl_crystal_density_method 'not measured'
_exptl_crystal_description plate
_exptl_crystal_F_000 2096
_exptl_crystal_size_max 0.09
_exptl_crystal_size_mid 0.07
_exptl_crystal_size_min 0.02
_refine_diff_density_max 0.801
_refine_diff_density_min -0.868
_refine_diff_density_rms 0.079
_refine_ls_extinction_method none
_refine_ls_goodness_of_fit_ref 1.048
_refine_ls_hydrogen_treatment constr
_refine_ls_matrix_type full
_refine_ls_number_parameters 499
_refine_ls_number_reflns 10910
_refine_ls_number_restraints 0
_refine_ls_restrained_S_all 1.048
_refine_ls_R_factor_all 0.0617
_refine_ls_R_factor_gt 0.0400
_refine_ls_shift/su_max 0.001
_refine_ls_shift/su_mean 0.000
_refine_ls_structure_factor_coef Fsqd
_refine_ls_weighting_details 'calc w=1/[\s^2^(Fo^2^)+(0.0479P)^2^+1.9068P] where P=(Fo^2^+2Fc^2^)/3'
_refine_ls_weighting_scheme calc
_refine_ls_wR_factor_gt 0.0973
_refine_ls_wR_factor_ref 0.1052
_reflns_number_gt 8165
_reflns_number_total 10910
_reflns_threshold_expression >2sigma(I)
_cod_data_source_file c3dt51557e.txt
_cod_data_source_block 2501f
_cod_depositor_comments
;
The following automatic conversions were performed:

'_exptl_absorpt_correction_type' value 'Multi-Scan' changed to
'multi-scan' according to
/home/saulius/struct/CIF-dictionaries/cif_core.dic dictionary named
'cif_core.dic' version 2.4.2 from 2011-04-26.

Automatic conversion script
Id: cif_fix_values 1891 2012-01-12 08:04:46Z andrius 
;
_cod_original_sg_symbol_H-M 'P 21/c'
_cod_database_code 7023601

loop_
_symmetry_equiv_pos_as_xyz
'x, y, z'
'-x, y+1/2, -z+1/2'
'-x, -y, -z'
'x, -y-1/2, z-1/2'

loop_
_atom_site_label
_atom_site_type_symbol
_atom_site_fract_x
_atom_site_fract_y
_atom_site_fract_z
_atom_site_U_iso_or_equiv
_atom_site_adp_type
_atom_site_occupancy
_atom_site_symmetry_multiplicity
_atom_site_calc_flag
_atom_site_refinement_flags
Ti Ti -0.00287(4) -0.335535(15) 0.50377(3) 0.01417(10) Uani 1 1 d .
Cl1 Cl -0.12189(6) -0.39339(2) 0.54357(4) 0.02006(13) Uani 1 1 d .
Cl2 Cl -0.07464(6) -0.26631(2) 0.55801(4) 0.01930(13) Uani 1 1 d .
Cl3 Cl 0.05173(6) -0.40209(2) 0.43041(4) 0.02090(13) Uani 1 1 d .
S S -0.00447(6) -0.38733(2) 0.08212(4) 0.02257(14) Uani 1 1 d .
P1 P 0.11675(6) -0.27197(2) 0.37607(4) 0.01461(13) Uani 1 1 d .
P2 P -0.21996(6) -0.31143(2) 0.29601(4) 0.01435(13) Uani 1 1 d .
O1 O 0.07048(16) -0.28516(6) 0.44343(10) 0.0164(3) Uani 1 1 d .
O2 O -0.17135(16) -0.32643(6) 0.38932(10) 0.0162(3) Uani 1 1 d .
O3 O 0.15385(16) -0.34214(6) 0.59336(10) 0.0202(4) Uani 1 1 d .
N1 N 0.06700(19) -0.32411(7) 0.21991(12) 0.0155(4) Uani 1 1 d .
N2 N -0.12846(18) -0.35968(7) 0.18112(12) 0.0149(4) Uani 1 1 d .
C1 C 0.0198(2) -0.30722(9) 0.27740(14) 0.0152(5) Uani 1 1 d .
C2 C -0.0228(2) -0.35676(9) 0.16127(14) 0.0165(5) Uani 1 1 d .
C3 C -0.1042(2) -0.32877(8) 0.25230(14) 0.0145(5) Uani 1 1 d .
C4 C 0.1882(2) -0.30936(9) 0.21306(16) 0.0209(5) Uani 1 1 d .
H4A H 0.2552 -0.3364 0.2368 0.031 Uiso 1 1 calc R
H4B H 0.2242 -0.2780 0.2459 0.031 Uiso 1 1 calc R
H4C H 0.1665 -0.3038 0.1519 0.031 Uiso 1 1 calc R
C5 C -0.2340(2) -0.39849(9) 0.13969(15) 0.0178(5) Uani 1 1 d .
H5A H -0.2757 -0.4058 0.1786 0.021 Uiso 1 1 calc R
H5B H -0.1918 -0.4302 0.1332 0.021 Uiso 1 1 calc R
C6 C -0.3425(2) -0.38300(9) 0.05150(15) 0.0216(5) Uani 1 1 d .
H6A H -0.3028 -0.3782 0.0108 0.026 Uiso 1 1 calc R
H6B H -0.3820 -0.3503 0.0567 0.026 Uiso 1 1 calc R
C7 C -0.4520(3) -0.42317(11) 0.01547(18) 0.0298(6) Uani 1 1 d .
H7A H -0.4136 -0.4549 0.0053 0.036 Uiso 1 1 calc R
H7B H -0.4846 -0.4305 0.0592 0.036 Uiso 1 1 calc R
C8 C -0.5698(3) -0.40695(13) -0.0690(2) 0.0435(8) Uani 1 1 d .
H8A H -0.5376 -0.3981 -0.1117 0.065 Uiso 1 1 calc R
H8B H -0.6136 -0.3774 -0.0582 0.065 Uiso 1 1 calc R
H8C H -0.6342 -0.4349 -0.0914 0.065 Uiso 1 1 calc R
C9 C 0.2889(2) -0.28841(9) 0.41035(15) 0.0183(5) Uani 1 1 d .
C10 C 0.3270(2) -0.33945(10) 0.41919(16) 0.0230(5) Uani 1 1 d .
H10A H 0.2617 -0.3653 0.4071 0.028 Uiso 1 1 calc R
C11 C 0.4602(3) -0.35239(11) 0.44561(17) 0.0275(6) Uani 1 1 d .
H11A H 0.4860 -0.3871 0.4516 0.033 Uiso 1 1 calc R
C12 C 0.5559(3) -0.31454(11) 0.46336(17) 0.0288(6) Uani 1 1 d .
H12A H 0.6469 -0.3234 0.4807 0.035 Uiso 1 1 calc R
C13 C 0.5188(3) -0.26403(11) 0.45582(17) 0.0297(6) Uani 1 1 d .
H13A H 0.5848 -0.2383 0.4691 0.036 Uiso 1 1 calc R
C14 C 0.3863(2) -0.25061(10) 0.42908(16) 0.0233(5) Uani 1 1 d .
H14A H 0.3613 -0.2158 0.4234 0.028 Uiso 1 1 calc R
C15 C 0.0957(2) -0.20553(8) 0.35365(15) 0.0159(5) Uani 1 1 d .
C16 C 0.0687(2) -0.17471(9) 0.40966(15) 0.0189(5) Uani 1 1 d .
H16A H 0.0603 -0.1890 0.4577 0.023 Uiso 1 1 calc R
C17 C 0.0541(3) -0.12291(9) 0.39448(16) 0.0236(5) Uani 1 1 d .
H17A H 0.0346 -0.1017 0.4321 0.028 Uiso 1 1 calc R
C18 C 0.0676(2) -0.10156(9) 0.32535(16) 0.0227(5) Uani 1 1 d .
H18A H 0.0595 -0.0659 0.3165 0.027 Uiso 1 1 calc R
C19 C 0.0929(2) -0.13240(9) 0.26896(15) 0.0205(5) Uani 1 1 d .
H19A H 0.1008 -0.1179 0.2209 0.025 Uiso 1 1 calc R
C20 C 0.1066(2) -0.18406(9) 0.28253(15) 0.0199(5) Uani 1 1 d .
H20A H 0.1235 -0.2051 0.2437 0.024 Uiso 1 1 calc R
C21 C -0.3805(2) -0.34027(9) 0.23695(15) 0.0184(5) Uani 1 1 d .
C22 C -0.4785(2) -0.31941(10) 0.15996(16) 0.0229(5) Uani 1 1 d .
H22A H -0.4607 -0.2894 0.1363 0.027 Uiso 1 1 calc R
C23 C -0.6023(3) -0.34322(11) 0.11870(18) 0.0306(6) Uani 1 1 d .
H23A H -0.6692 -0.3297 0.0659 0.037 Uiso 1 1 calc R
C24 C -0.6289(3) -0.38637(11) 0.15380(19) 0.0322(7) Uani 1 1 d .
H24A H -0.7132 -0.4028 0.1245 0.039 Uiso 1 1 calc R
C25 C -0.5334(3) -0.40579(11) 0.23132(19) 0.0311(6) Uani 1 1 d .
H25A H -0.5532 -0.4350 0.2558 0.037 Uiso 1 1 calc R
C26 C -0.4088(2) -0.38286(9) 0.27363(17) 0.0225(5) Uani 1 1 d .
H26A H -0.3433 -0.3961 0.3272 0.027 Uiso 1 1 calc R
C27 C -0.2390(2) -0.24428(9) 0.28038(14) 0.0156(5) Uani 1 1 d .
C28 C -0.2667(2) -0.21624(9) 0.33904(15) 0.0200(5) Uani 1 1 d .
H28A H -0.2703 -0.2325 0.3873 0.024 Uiso 1 1 calc R
C29 C -0.2890(3) -0.16434(10) 0.32639(17) 0.0267(6) Uani 1 1 d .
H29A H -0.3081 -0.1450 0.3661 0.032 Uiso 1 1 calc R
C30 C -0.2836(3) -0.14065(10) 0.25601(17) 0.0265(6) Uani 1 1 d .
H30A H -0.2987 -0.1051 0.2480 0.032 Uiso 1 1 calc R
C31 C -0.2562(2) -0.16845(10) 0.19720(16) 0.0236(5) Uani 1 1 d .
H31A H -0.2527 -0.1520 0.1491 0.028 Uiso 1 1 calc R
C32 C -0.2340(2) -0.22021(9) 0.20905(15) 0.0205(5) Uani 1 1 d .
H32A H -0.2155 -0.2394 0.1690 0.025 Uiso 1 1 calc R
C33 C 0.2941(2) -0.35052(10) 0.63163(18) 0.0277(6) Uani 1 1 d .
H33A H 0.3170 -0.3706 0.5914 0.033 Uiso 1 1 calc R
H33B H 0.3219 -0.3702 0.6859 0.033 Uiso 1 1 calc R
C34 C 0.3683(3) -0.30107(11) 0.6514(2) 0.0354(7) Uani 1 1 d .
H34A H 0.3331 -0.2799 0.5991 0.053 Uiso 1 1 calc R
H34B H 0.4638 -0.3075 0.6703 0.053 Uiso 1 1 calc R
H34C H 0.3565 -0.2835 0.6977 0.053 Uiso 1 1 calc R
Cl4 Cl -0.37408(8) -0.02997(3) 0.33983(5) 0.04099(19) Uani 1 1 d .
Cl5 Cl -0.18243(9) 0.01331(3) 0.50475(5) 0.04346(19) Uani 1 1 d .
C35 C -0.2038(3) -0.02394(12) 0.4144(2) 0.0433(8) Uani 1 1 d .
H35A H -0.1545 -0.0082 0.3850 0.052 Uiso 1 1 calc R
H35B H -0.1654 -0.0581 0.4346 0.052 Uiso 1 1 calc R
Cl6 Cl -0.13141(8) 0.03376(3) 0.24020(5) 0.03723(17) Uani 1 1 d .
Cl7 Cl -0.35837(8) -0.02098(4) 0.10739(6) 0.0515(2) Uani 1 1 d .
C36 C -0.1905(3) -0.00288(11) 0.14454(19) 0.0336(7) Uani 1 1 d .
H36A H -0.1814 0.0170 0.0986 0.040 Uiso 1 1 calc R
H36B H -0.1344 -0.0337 0.1557 0.040 Uiso 1 1 calc R
Cl8 Cl -0.79729(10) -0.00995(3) 0.21597(5) 0.0470(2) Uani 1 1 d .
Cl9 Cl -0.66681(8) -0.00795(3) 0.10230(5) 0.03795(18) Uani 1 1 d .
C37 C -0.8210(3) -0.00645(10) 0.10755(18) 0.0295(6) Uani 1 1 d .
H37A H -0.8771 -0.0353 0.0741 0.035 Uiso 1 1 calc R
H37B H -0.8689 0.0253 0.0807 0.035 Uiso 1 1 calc R

loop_
_atom_site_aniso_label
_atom_site_aniso_U_11
_atom_site_aniso_U_22
_atom_site_aniso_U_33
_atom_site_aniso_U_23
_atom_site_aniso_U_13
_atom_site_aniso_U_12
Ti 0.0120(2) 0.0194(2) 0.0109(2) 0.00059(16) 0.00493(16) -0.00104(15)
Cl1 0.0204(3) 0.0236(3) 0.0183(3) 0.0015(2) 0.0106(2) -0.0034(2)
Cl2 0.0211(3) 0.0230(3) 0.0153(3) -0.0022(2) 0.0095(2) 0.0003(2)
Cl3 0.0222(3) 0.0206(3) 0.0239(3) -0.0009(2) 0.0139(3) 0.0010(2)
S 0.0210(3) 0.0336(3) 0.0165(3) -0.0076(3) 0.0114(3) -0.0027(3)
P1 0.0117(3) 0.0209(3) 0.0119(3) -0.0014(2) 0.0059(2) -0.0022(2)
P2 0.0108(3) 0.0215(3) 0.0110(3) -0.0006(2) 0.0051(2) -0.0002(2)
O1 0.0166(8) 0.0219(8) 0.0130(8) -0.0018(6) 0.0088(7) -0.0029(6)
O2 0.0139(8) 0.0237(8) 0.0117(8) 0.0007(6) 0.0064(7) -0.0010(6)
O3 0.0141(8) 0.0276(9) 0.0155(8) 0.0033(7) 0.0035(7) 0.0011(7)
N1 0.0125(10) 0.0233(10) 0.0122(9) -0.0004(8) 0.0069(8) -0.0002(8)
N2 0.0118(10) 0.0214(9) 0.0115(9) -0.0014(8) 0.0052(8) -0.0011(7)
C1 0.0124(11) 0.0223(11) 0.0120(11) -0.0009(9) 0.0065(9) 0.0005(9)
C2 0.0149(12) 0.0224(11) 0.0125(11) 0.0012(9) 0.0063(9) 0.0015(9)
C3 0.0130(11) 0.0197(11) 0.0109(11) -0.0005(9) 0.0054(9) 0.0000(9)
C4 0.0157(12) 0.0308(13) 0.0195(12) -0.0024(10) 0.0108(10) -0.0039(10)
C5 0.0156(12) 0.0217(11) 0.0154(11) -0.0053(9) 0.0063(10) -0.0058(9)
C6 0.0161(12) 0.0310(13) 0.0160(12) -0.0032(10) 0.0058(10) -0.0015(10)
C7 0.0186(13) 0.0385(15) 0.0280(14) -0.0099(12) 0.0066(11) -0.0054(11)
C8 0.0215(15) 0.058(2) 0.0359(17) -0.0143(15) -0.0009(13) -0.0014(14)
C9 0.0123(11) 0.0304(13) 0.0132(11) -0.0008(10) 0.0066(9) -0.0008(9)
C10 0.0174(13) 0.0319(13) 0.0210(13) 0.0019(11) 0.0097(11) -0.0008(10)
C11 0.0221(14) 0.0354(14) 0.0260(14) 0.0061(12) 0.0115(12) 0.0071(11)
C12 0.0134(13) 0.0509(17) 0.0234(14) 0.0005(12) 0.0095(11) 0.0029(12)
C13 0.0163(13) 0.0453(16) 0.0274(15) -0.0074(12) 0.0097(12) -0.0081(12)
C14 0.0160(13) 0.0315(13) 0.0232(13) -0.0056(11) 0.0094(11) -0.0038(10)
C15 0.0127(11) 0.0206(11) 0.0140(11) 0.0002(9) 0.0057(9) -0.0029(9)
C16 0.0186(12) 0.0249(12) 0.0150(11) 0.0028(9) 0.0092(10) 0.0011(9)
C17 0.0267(14) 0.0262(13) 0.0220(13) -0.0014(10) 0.0144(11) 0.0026(10)
C18 0.0210(13) 0.0243(12) 0.0224(13) 0.0047(10) 0.0092(11) 0.0023(10)
C19 0.0183(13) 0.0296(13) 0.0122(11) 0.0035(10) 0.0055(10) -0.0028(10)
C20 0.0208(13) 0.0261(12) 0.0133(11) -0.0020(10) 0.0080(10) -0.0037(10)
C21 0.0115(11) 0.0295(13) 0.0153(11) -0.0046(10) 0.0070(10) -0.0013(9)
C22 0.0181(13) 0.0320(13) 0.0174(12) -0.0035(10) 0.0069(10) 0.0040(10)
C23 0.0131(13) 0.0485(17) 0.0235(14) -0.0127(12) 0.0021(11) 0.0039(12)
C24 0.0125(13) 0.0439(16) 0.0389(17) -0.0213(14) 0.0103(12) -0.0079(11)
C25 0.0265(15) 0.0331(14) 0.0424(17) -0.0140(13) 0.0231(14) -0.0106(12)
C26 0.0190(13) 0.0274(13) 0.0241(13) -0.0056(10) 0.0123(11) -0.0026(10)
C27 0.0113(11) 0.0211(11) 0.0138(11) 0.0002(9) 0.0050(9) 0.0005(9)
C28 0.0202(13) 0.0268(12) 0.0162(12) 0.0019(10) 0.0111(10) 0.0030(10)
C29 0.0315(15) 0.0284(13) 0.0245(14) -0.0002(11) 0.0163(12) 0.0071(11)
C30 0.0253(14) 0.0225(12) 0.0293(14) 0.0027(11) 0.0101(12) 0.0038(10)
C31 0.0212(13) 0.0302(13) 0.0191(13) 0.0061(10) 0.0089(11) -0.0010(10)
C32 0.0203(13) 0.0282(13) 0.0156(12) 0.0007(10) 0.0105(10) 0.0001(10)
C33 0.0168(13) 0.0319(14) 0.0280(14) 0.0005(11) 0.0045(11) 0.0055(11)
C34 0.0178(14) 0.0398(16) 0.0419(18) -0.0057(13) 0.0073(13) -0.0028(12)
Cl4 0.0512(5) 0.0324(4) 0.0349(4) 0.0009(3) 0.0153(4) 0.0053(3)
Cl5 0.0535(5) 0.0340(4) 0.0387(4) -0.0009(3) 0.0169(4) -0.0061(3)
C35 0.046(2) 0.0490(19) 0.0364(18) 0.0096(15) 0.0200(16) 0.0113(15)
Cl6 0.0516(5) 0.0345(4) 0.0331(4) -0.0077(3) 0.0256(4) -0.0076(3)
Cl7 0.0316(4) 0.0837(6) 0.0401(5) -0.0051(4) 0.0168(4) -0.0097(4)
C36 0.0358(17) 0.0385(16) 0.0344(16) -0.0106(13) 0.0229(14) -0.0085(13)
Cl8 0.0718(6) 0.0435(4) 0.0354(4) -0.0035(3) 0.0327(4) -0.0147(4)
Cl9 0.0323(4) 0.0385(4) 0.0486(5) -0.0037(3) 0.0230(4) 0.0002(3)
C37 0.0302(16) 0.0311(14) 0.0279(15) -0.0018(12) 0.0135(13) 0.0018(11)

loop_
_atom_type_symbol
_atom_type_description
_atom_type_scat_dispersion_real
_atom_type_scat_dispersion_imag
_atom_type_scat_source
C C 0.0033 0.0016 'International Tables Vol C Tables 4.2.6.8 and 6.1.1.4'
H H 0.0000 0.0000 'International Tables Vol C Tables 4.2.6.8 and 6.1.1.4'
Cl Cl 0.1484 0.1585 'International Tables Vol C Tables 4.2.6.8 and 6.1.1.4'
N N 0.0061 0.0033 'International Tables Vol C Tables 4.2.6.8 and 6.1.1.4'
O O 0.0106 0.0060 'International Tables Vol C Tables 4.2.6.8 and 6.1.1.4'
P P 0.1023 0.0942 'International Tables Vol C Tables 4.2.6.8 and 6.1.1.4'
S S 0.1246 0.1234 'International Tables Vol C Tables 4.2.6.8 and 6.1.1.4'
Ti Ti 0.2776 0.4457 'International Tables Vol C Tables 4.2.6.8 and 6.1.1.4'

loop_
_geom_angle_atom_site_label_1
_geom_angle_atom_site_label_2
_geom_angle_atom_site_label_3
_geom_angle
O3 Ti O2 172.01(7)
O3 Ti O1 92.42(7)
O2 Ti O1 80.82(6)
O3 Ti Cl1 98.83(6)
O2 Ti Cl1 87.71(5)
O1 Ti Cl1 168.29(5)
O3 Ti Cl2 96.40(6)
O2 Ti Cl2 87.79(5)
O1 Ti Cl2 89.03(5)
Cl1 Ti Cl2 92.92(2)
O3 Ti Cl3 90.11(6)
O2 Ti Cl3 85.36(5)
O1 Ti Cl3 87.36(5)
Cl1 Ti Cl3 89.36(2)
Cl2 Ti Cl3 172.69(3)
O1 P1 C15 109.61(10)
O1 P1 C9 112.15(10)
C15 P1 C9 109.02(11)
O1 P1 C1 109.70(10)
C15 P1 C1 109.57(11)
C9 P1 C1 106.73(11)
O2 P2 C21 106.71(10)
O2 P2 C27 112.55(10)
C21 P2 C27 108.28(11)
O2 P2 C3 113.12(10)
C21 P2 C3 112.00(11)
C27 P2 C3 104.18(10)
P1 O1 Ti 152.19(10)
P2 O2 Ti 143.19(10)
C33 O3 Ti 152.44(16)
C2 N1 C1 110.03(18)
C2 N1 C4 120.58(19)
C1 N1 C4 129.27(19)
C2 N2 C3 109.66(18)
C2 N2 C5 120.48(19)
C3 N2 C5 128.86(18)
C3 C1 N1 107.08(19)
C3 C1 P1 127.04(17)
N1 C1 P1 125.19(17)
N1 C2 N2 106.33(19)
N1 C2 S 126.11(18)
N2 C2 S 127.56(18)
C1 C3 N2 106.87(19)
C1 C3 P2 124.57(17)
N2 C3 P2 127.99(16)
N1 C4 H4A 109.5
N1 C4 H4B 109.5
H4A C4 H4B 109.5
N1 C4 H4C 109.5
H4A C4 H4C 109.5
H4B C4 H4C 109.5
N2 C5 C6 113.85(19)
N2 C5 H5A 108.8
C6 C5 H5A 108.8
N2 C5 H5B 108.8
C6 C5 H5B 108.8
H5A C5 H5B 107.7
C5 C6 C7 110.9(2)
C5 C6 H6A 109.5
C7 C6 H6A 109.5
C5 C6 H6B 109.5
C7 C6 H6B 109.5
H6A C6 H6B 108.0
C8 C7 C6 112.8(2)
C8 C7 H7A 109.0
C6 C7 H7A 109.0
C8 C7 H7B 109.0
C6 C7 H7B 109.0
H7A C7 H7B 107.8
C7 C8 H8A 109.5
C7 C8 H8B 109.5
H8A C8 H8B 109.5
C7 C8 H8C 109.5
H8A C8 H8C 109.5
H8B C8 H8C 109.5
C10 C9 C14 119.5(2)
C10 C9 P1 119.81(18)
C14 C9 P1 120.70(19)
C11 C10 C9 120.0(2)
C11 C10 H10A 120.0
C9 C10 H10A 120.0
C10 C11 C12 120.0(3)
C10 C11 H11A 120.0
C12 C11 H11A 120.0
C13 C12 C11 120.0(2)
C13 C12 H12A 120.0
C11 C12 H12A 120.0
C12 C13 C14 120.5(2)
C12 C13 H13A 119.7
C14 C13 H13A 119.7
C13 C14 C9 119.9(2)
C13 C14 H14A 120.1
C9 C14 H14A 120.1
C16 C15 C20 120.0(2)
C16 C15 P1 118.04(17)
C20 C15 P1 122.00(18)
C17 C16 C15 119.2(2)
C17 C16 H16A 120.4
C15 C16 H16A 120.4
C18 C17 C16 120.9(2)
C18 C17 H17A 119.5
C16 C17 H17A 119.5
C17 C18 C19 119.8(2)
C17 C18 H18A 120.1
C19 C18 H18A 120.1
C20 C19 C18 120.1(2)
C20 C19 H19A 119.9
C18 C19 H19A 119.9
C19 C20 C15 120.0(2)
C19 C20 H20A 120.0
C15 C20 H20A 120.0
C26 C21 C22 120.4(2)
C26 C21 P2 117.28(18)
C22 C21 P2 122.16(19)
C23 C22 C21 119.0(3)
C23 C22 H22A 120.5
C21 C22 H22A 120.5
C24 C23 C22 120.5(3)
C24 C23 H23A 119.7
C22 C23 H23A 119.7
C25 C24 C23 120.3(2)
C25 C24 H24A 119.9
C23 C24 H24A 119.9
C24 C25 C26 120.3(3)
C24 C25 H25A 119.8
C26 C25 H25A 119.8
C25 C26 C21 119.4(3)
C25 C26 H26A 120.3
C21 C26 H26A 120.3
C28 C27 C32 120.2(2)
C28 C27 P2 117.77(17)
C32 C27 P2 121.98(18)
C29 C28 C27 119.4(2)
C29 C28 H28A 120.3
C27 C28 H28A 120.3
C30 C29 C28 120.3(2)
C30 C29 H29A 119.8
C28 C29 H29A 119.8
C29 C30 C31 120.5(2)
C29 C30 H30A 119.7
C31 C30 H30A 119.7
C32 C31 C30 119.7(2)
C32 C31 H31A 120.2
C30 C31 H31A 120.2
C31 C32 C27 119.9(2)
C31 C32 H32A 120.0
C27 C32 H32A 120.0
O3 C33 C34 110.7(2)
O3 C33 H33A 109.5
C34 C33 H33A 109.5
O3 C33 H33B 109.5
C34 C33 H33B 109.5
H33A C33 H33B 108.1
C33 C34 H34A 109.5
C33 C34 H34B 109.5
H34A C34 H34B 109.5
C33 C34 H34C 109.5
H34A C34 H34C 109.5
H34B C34 H34C 109.5
Cl4 C35 Cl5 111.67(18)
Cl4 C35 H35A 109.3
Cl5 C35 H35A 109.3
Cl4 C35 H35B 109.3
Cl5 C35 H35B 109.3
H35A C35 H35B 107.9
Cl7 C36 Cl6 112.47(16)
Cl7 C36 H36A 109.1
Cl6 C36 H36A 109.1
Cl7 C36 H36B 109.1
Cl6 C36 H36B 109.1
H36A C36 H36B 107.8
Cl9 C37 Cl8 111.38(16)
Cl9 C37 H37A 109.4
Cl8 C37 H37A 109.4
Cl9 C37 H37B 109.4
Cl8 C37 H37B 109.4
H37A C37 H37B 108.0

loop_
_geom_bond_atom_site_label_1
_geom_bond_atom_site_label_2
_geom_bond_distance
Ti O3 1.7474(16)
Ti O2 2.0392(16)
Ti O1 2.0662(16)
Ti Cl1 2.3170(7)
Ti Cl2 2.3466(7)
Ti Cl3 2.3930(7)
S C2 1.672(2)
P1 O1 1.5052(16)
P1 C15 1.785(2)
P1 C9 1.792(2)
P1 C1 1.809(2)
P2 O2 1.4997(16)
P2 C21 1.786(2)
P2 C27 1.788(2)
P2 C3 1.820(2)
O3 C33 1.418(3)
N1 C2 1.363(3)
N1 C1 1.386(3)
N1 C4 1.462(3)
N2 C2 1.368(3)
N2 C3 1.393(3)
N2 C5 1.479(3)
C1 C3 1.374(3)
C4 H4A 0.9800
C4 H4B 0.9800
C4 H4C 0.9800
C5 C6 1.514(3)
C5 H5A 0.9900
C5 H5B 0.9900
C6 C7 1.523(3)
C6 H6A 0.9900
C6 H6B 0.9900
C7 C8 1.521(4)
C7 H7A 0.9900
C7 H7B 0.9900
C8 H8A 0.9800
C8 H8B 0.9800
C8 H8C 0.9800
C9 C10 1.397(3)
C9 C14 1.401(3)
C10 C11 1.389(3)
C10 H10A 0.9500
C11 C12 1.391(4)
C11 H11A 0.9500
C12 C13 1.382(4)
C12 H12A 0.9500
C13 C14 1.384(3)
C13 H13A 0.9500
C14 H14A 0.9500
C15 C16 1.393(3)
C15 C20 1.402(3)
C16 C17 1.385(3)
C16 H16A 0.9500
C17 C18 1.383(3)
C17 H17A 0.9500
C18 C19 1.388(3)
C18 H18A 0.9500
C19 C20 1.378(3)
C19 H19A 0.9500
C20 H20A 0.9500
C21 C26 1.391(3)
C21 C22 1.399(3)
C22 C23 1.388(4)
C22 H22A 0.9500
C23 C24 1.380(4)
C23 H23A 0.9500
C24 C25 1.380(4)
C24 H24A 0.9500
C25 C26 1.387(3)
C25 H25A 0.9500
C26 H26A 0.9500
C27 C28 1.392(3)
C27 C32 1.404(3)
C28 C29 1.389(3)
C28 H28A 0.9500
C29 C30 1.388(4)
C29 H29A 0.9500
C30 C31 1.389(4)
C30 H30A 0.9500
C31 C32 1.384(3)
C31 H31A 0.9500
C32 H32A 0.9500
C33 C34 1.498(4)
C33 H33A 0.9900
C33 H33B 0.9900
C34 H34A 0.9800
C34 H34B 0.9800
C34 H34C 0.9800
Cl4 C35 1.761(3)
Cl5 C35 1.762(3)
C35 H35A 0.9900
C35 H35B 0.9900
Cl6 C36 1.762(3)
Cl7 C36 1.753(3)
C36 H36A 0.9900
C36 H36B 0.9900
Cl8 C37 1.766(3)
Cl9 C37 1.763(3)
C37 H37A 0.9900
C37 H37B 0.9900

loop_
_geom_torsion_atom_site_label_1
_geom_torsion_atom_site_label_2
_geom_torsion_atom_site_label_3
_geom_torsion_atom_site_label_4
_geom_torsion
C15 P1 O1 Ti 155.0(2)
C9 P1 O1 Ti -83.8(2)
C1 P1 O1 Ti 34.7(2)
O3 Ti O1 P1 103.9(2)
O2 Ti O1 P1 -71.8(2)
Cl1 Ti O1 P1 -59.9(4)
Cl2 Ti O1 P1 -159.7(2)
Cl3 Ti O1 P1 13.9(2)
C21 P2 O2 Ti 156.44(16)
C27 P2 O2 Ti -84.92(18)
C3 P2 O2 Ti 32.8(2)
O3 Ti O2 P2 -9.5(6)
O1 Ti O2 P2 22.97(16)
Cl1 Ti O2 P2 -154.65(16)
Cl2 Ti O2 P2 112.34(16)
Cl3 Ti O2 P2 -65.11(16)
O2 Ti O3 C33 -16.3(7)
O1 Ti O3 C33 -48.3(3)
Cl1 Ti O3 C33 128.4(3)
Cl2 Ti O3 C33 -137.6(3)
Cl3 Ti O3 C33 39.0(3)
C2 N1 C1 C3 -1.8(3)
C4 N1 C1 C3 174.3(2)
C2 N1 C1 P1 169.26(17)
C4 N1 C1 P1 -14.7(3)
O1 P1 C1 C3 21.3(2)
C15 P1 C1 C3 -99.1(2)
C9 P1 C1 C3 143.0(2)
O1 P1 C1 N1 -147.94(19)
C15 P1 C1 N1 91.7(2)
C9 P1 C1 N1 -26.2(2)
C1 N1 C2 N2 1.1(3)
C4 N1 C2 N2 -175.36(19)
C1 N1 C2 S -178.19(17)
C4 N1 C2 S 5.4(3)
C3 N2 C2 N1 0.0(2)
C5 N2 C2 N1 -169.59(19)
C3 N2 C2 S 179.25(18)
C5 N2 C2 S 9.7(3)
N1 C1 C3 N2 1.7(2)
P1 C1 C3 N2 -169.12(17)
N1 C1 C3 P2 -170.21(16)
P1 C1 C3 P2 19.0(3)
C2 N2 C3 C1 -1.0(3)
C5 N2 C3 C1 167.4(2)
C2 N2 C3 P2 170.47(17)
C5 N2 C3 P2 -21.1(3)
O2 P2 C3 C1 -68.2(2)
C21 P2 C3 C1 171.2(2)
C27 P2 C3 C1 54.4(2)
O2 P2 C3 N2 121.7(2)
C21 P2 C3 N2 1.1(2)
C27 P2 C3 N2 -115.8(2)
C2 N2 C5 C6 -84.3(3)
C3 N2 C5 C6 108.3(3)
N2 C5 C6 C7 -176.3(2)
C5 C6 C7 C8 174.4(2)
O1 P1 C9 C10 68.0(2)
C15 P1 C9 C10 -170.43(19)
C1 P1 C9 C10 -52.2(2)
O1 P1 C9 C14 -111.5(2)
C15 P1 C9 C14 10.1(2)
C1 P1 C9 C14 128.3(2)
C14 C9 C10 C11 -0.6(4)
P1 C9 C10 C11 179.90(19)
C9 C10 C11 C12 0.1(4)
C10 C11 C12 C13 0.8(4)
C11 C12 C13 C14 -1.2(4)
C12 C13 C14 C9 0.7(4)
C10 C9 C14 C13 0.2(4)
P1 C9 C14 C13 179.72(19)
O1 P1 C15 C16 12.6(2)
C9 P1 C15 C16 -110.50(19)
C1 P1 C15 C16 133.04(18)
O1 P1 C15 C20 -167.84(18)
C9 P1 C15 C20 69.1(2)
C1 P1 C15 C20 -47.4(2)
C20 C15 C16 C17 -0.6(4)
P1 C15 C16 C17 178.97(19)
C15 C16 C17 C18 -0.7(4)
C16 C17 C18 C19 1.5(4)
C17 C18 C19 C20 -1.0(4)
C18 C19 C20 C15 -0.4(4)
C16 C15 C20 C19 1.1(3)
P1 C15 C20 C19 -178.41(18)
O2 P2 C21 C26 -23.1(2)
C27 P2 C21 C26 -144.45(19)
C3 P2 C21 C26 101.2(2)
O2 P2 C21 C22 152.51(19)
C27 P2 C21 C22 31.1(2)
C3 P2 C21 C22 -83.2(2)
C26 C21 C22 C23 -2.9(4)
P2 C21 C22 C23 -178.38(19)
C21 C22 C23 C24 1.0(4)
C22 C23 C24 C25 1.3(4)
C23 C24 C25 C26 -1.6(4)
C24 C25 C26 C21 -0.4(4)
C22 C21 C26 C25 2.6(4)
P2 C21 C26 C25 178.31(19)
O2 P2 C27 C28 -27.6(2)
C21 P2 C27 C28 90.1(2)
C3 P2 C27 C28 -150.56(19)
O2 P2 C27 C32 155.81(18)
C21 P2 C27 C32 -86.5(2)
C3 P2 C27 C32 32.9(2)
C32 C27 C28 C29 -0.1(4)
P2 C27 C28 C29 -176.70(19)
C27 C28 C29 C30 -0.1(4)
C28 C29 C30 C31 0.2(4)
C29 C30 C31 C32 -0.1(4)
C30 C31 C32 C27 -0.1(4)
C28 C27 C32 C31 0.2(4)
P2 C27 C32 C31 176.68(19)
Ti O3 C33 C34 94.5(4)
